data_1572390
loop_
_publ_author_name
'Khatua, Snehadrinarayan'
'Patra, Sumit Kumar'
'Rabha, Monosh'
'Lyngdoh Lyngkhoi, Deikrisha'
'Gogoi, Jogat'
'Sen, Bhaskar'

_publ_section_title
;
 A dual state emission luminogen based on the 1,3,3-trimethylindoline and
 chroman-2,4-dione conjugate for highly selective dual channel detection
 of cyanide ions
;
_journal_name_full 'Sensors &amp; Diagnostics'
_journal_paper_doi 10.1039/D4SD00155A
_journal_year 2024
_chemical_formula_moiety 'C22 H19 N1 O3'
_chemical_formula_sum 'C22 H19 N O3'
_chemical_formula_weight 345.38
_space_group_crystal_system triclinic
_space_group_IT_number 2
_space_group_name_Hall '-P 1'
_space_group_name_H-M_alt 'P -1'
_atom_sites_solution_hydrogens geom
_audit_creation_method SHELXL-2018/3
_audit_update_record
;
2021-05-26 deposited with the CCDC.	2024-08-22 downloaded from the CCDC.
;
_cell_angle_alpha 103.653(2)
_cell_angle_beta 95.545(2)
_cell_angle_gamma 111.128(2)
_cell_formula_units_Z 2
_cell_length_a 8.3545(4)
_cell_length_b 10.5110(6)
_cell_length_c 11.3187(6)
_cell_measurement_reflns_used 5793
_cell_measurement_temperature 293(2)
_cell_measurement_theta_max 3.229
_cell_measurement_theta_min 2.839
_cell_volume 882.64(8)
_computing_cell_refinement 'Bruker SAINT'
_computing_data_collection 'Bruker APEX2'
_computing_data_reduction 'Bruker SAINT'
_computing_molecular_graphics 'Ortep for Windows (Farrugia, 2012)'
_computing_structure_refinement 'SHELXL-2018/3 (Sheldrick, 2018)'
_computing_structure_solution 'SHELXS-97 (Sheldrick, 1990)'
_diffrn_ambient_temperature 293(2)
_diffrn_measured_fraction_theta_full 0.991
_diffrn_measured_fraction_theta_max 0.991
_diffrn_measurement_device_type 'Bruker D8'
_diffrn_measurement_method '\f and \w scans'
_diffrn_radiation_type MoK\a
_diffrn_radiation_wavelength 0.71073
_diffrn_reflns_av_R_equivalents 0.0216
_diffrn_reflns_av_unetI/netI 0.0144
_diffrn_reflns_Laue_measured_fraction_full 0.991
_diffrn_reflns_Laue_measured_fraction_max 0.991
_diffrn_reflns_limit_h_max 11
_diffrn_reflns_limit_h_min -11
_diffrn_reflns_limit_k_max 15
_diffrn_reflns_limit_k_min -15
_diffrn_reflns_limit_l_max 16
_diffrn_reflns_limit_l_min -16
_diffrn_reflns_number 31067
_diffrn_reflns_point_group_measured_fraction_full 0.991
_diffrn_reflns_point_group_measured_fraction_max 0.991
_diffrn_reflns_theta_full 25.242
_diffrn_reflns_theta_max 30.551
_diffrn_reflns_theta_min 2.428
_exptl_absorpt_coefficient_mu 0.087
_exptl_absorpt_correction_T_max 0.986
_exptl_absorpt_correction_T_min 0.922
_exptl_absorpt_correction_type multi-scan
_exptl_absorpt_process_details SADABS
_exptl_crystal_colour Orange
_exptl_crystal_density_diffrn 1.300
_exptl_crystal_density_method 'not measured'
_exptl_crystal_description Plate
_exptl_crystal_F_000 364
_exptl_crystal_preparation Luminescent
_exptl_crystal_size_max 0.738
_exptl_crystal_size_mid 0.467
_exptl_crystal_size_min 0.178
_refine_diff_density_max 0.282
_refine_diff_density_min -0.175
_refine_diff_density_rms 0.034
_refine_ls_extinction_method none
_refine_ls_goodness_of_fit_ref 1.064
_refine_ls_hydrogen_treatment constr
_refine_ls_matrix_type full
_refine_ls_number_parameters 238
_refine_ls_number_reflns 5351
_refine_ls_number_restraints 0
_refine_ls_restrained_S_all 1.064
_refine_ls_R_factor_all 0.0576
_refine_ls_R_factor_gt 0.0482
_refine_ls_shift/su_max 0.000
_refine_ls_shift/su_mean 0.000
_refine_ls_structure_factor_coef Fsqd
_refine_ls_weighting_details 'w=1/[\s^2^(Fo^2^)+(0.0707P)^2^+0.1516P] where P=(Fo^2^+2Fc^2^)/3'
_refine_ls_weighting_scheme calc
_refine_ls_wR_factor_gt 0.1367
_refine_ls_wR_factor_ref 0.1461
_reflns_Friedel_coverage 0.000
_reflns_number_gt 4418
_reflns_number_total 5351
_reflns_threshold_expression 'I > 2\s(I)'
_cod_data_source_file d4sd00155a2.cif
_cod_data_source_block shelx_CCDC2
_cod_depositor_comments
;
The following automatic conversions were performed:

data item '_exptl_absorpt_correction_type' value 'MULTI-SCAN' was
changed to 'multi-scan' in accordance with the
/home/data/users/saulius/crontab/automatic-downloads/rss-feeds/RSC/lib/dictionaries/cif_core.dic
dictionary named 'cif_core.dic' version 2.4.2 last updated on
2011-04-26.

Automatic conversion script
Id: cif_fix_values 8170 2020-07-09 18:12:32Z antanas 
;
_cod_database_code 1572390
_shelx_shelxl_version_number 2018/3
_shelx_space_group_comment
;
The symmetry employed for this shelxl refinement is uniquely defined
by the following loop, which should always be used as a source of
symmetry information in preference to the above space-group names.
They are only intended as comments.
;
_shelx_estimated_absorpt_t_min 0.939
_shelx_estimated_absorpt_t_max 0.985

loop_
_space_group_symop_operation_xyz
'x, y, z'
'-x, -y, -z'

loop_
_atom_site_label
_atom_site_type_symbol
_atom_site_fract_x
_atom_site_fract_y
_atom_site_fract_z
_atom_site_U_iso_or_equiv
_atom_site_adp_type
_atom_site_occupancy
_atom_site_site_symmetry_order
_atom_site_calc_flag
_atom_site_refinement_flags_posn
_atom_site_refinement_flags_adp
_atom_site_refinement_flags_occupancy
_atom_site_disorder_assembly
_atom_site_disorder_group
C1 C 0.08897(16) 0.14721(12) 0.39424(11) 0.0437(2) Uani 1 1 d . . . . .
C2 C -0.05311(19) 0.06114(15) 0.29744(14) 0.0576(3) Uani 1 1 d . . . . .
H2 H -0.035983 0.030498 0.217430 0.069 Uiso 1 1 calc R U . . .
C3 C -0.2188(2) 0.02220(18) 0.32187(17) 0.0679(4) Uani 1 1 d . . . . .
H3 H -0.314422 -0.036490 0.257905 0.081 Uiso 1 1 calc R U . . .
C4 C -0.24600(18) 0.06868(19) 0.43980(17) 0.0683(4) Uani 1 1 d . . . . .
H4 H -0.359218 0.041857 0.454877 0.082 Uiso 1 1 calc R U . . .
C5 C -0.10521(17) 0.15480(16) 0.53502(14) 0.0563(3) Uani 1 1 d . . . . .
H5 H -0.123599 0.186518 0.614440 0.068 Uiso 1 1 calc R U . . .
C6 C 0.06501(14) 0.19487(12) 0.51321(11) 0.0422(2) Uani 1 1 d . . . . .
C7 C 0.21807(15) 0.28685(13) 0.61296(11) 0.0425(2) Uani 1 1 d . . . . .
C8 C 0.38668(14) 0.32502(12) 0.57752(10) 0.0398(2) Uani 1 1 d . . . . .
C9 C 0.40333(16) 0.26980(13) 0.45189(11) 0.0449(2) Uani 1 1 d . . . . .
C10 C 0.53147(15) 0.41817(13) 0.67051(11) 0.0422(2) Uani 1 1 d . . . . .
H10 H 0.505038 0.446815 0.747757 0.051 Uiso 1 1 calc R U . . .
C11 C 0.70718(15) 0.47504(13) 0.66743(10) 0.0423(2) Uani 1 1 d . . . . .
H11 H 0.742592 0.450443 0.592984 0.051 Uiso 1 1 calc R U . . .
C12 C 0.83362(13) 0.56822(11) 0.77221(9) 0.0356(2) Uani 1 1 d . . . . .
C13 C 0.80976(13) 0.62322(12) 0.90453(10) 0.0376(2) Uani 1 1 d . . . . .
C14 C 0.99668(14) 0.71592(12) 0.97015(10) 0.0389(2) Uani 1 1 d . . . . .
C15 C 1.06587(18) 0.79381(14) 1.09257(11) 0.0523(3) Uani 1 1 d . . . . .
H15 H 0.993884 0.795485 1.150167 0.063 Uiso 1 1 calc R U . . .
C16 C 1.2463(2) 0.86999(16) 1.12800(13) 0.0614(4) Uani 1 1 d . . . . .
H16 H 1.295473 0.924296 1.210101 0.074 Uiso 1 1 calc R U . . .
C17 C 1.35292(18) 0.86599(15) 1.04308(13) 0.0572(3) Uani 1 1 d . . . . .
H17 H 1.473153 0.917668 1.069226 0.069 Uiso 1 1 calc R U . . .
C18 C 1.28607(15) 0.78706(13) 0.91965(12) 0.0459(3) Uani 1 1 d . . . . .
H18 H 1.358198 0.784244 0.862290 0.055 Uiso 1 1 calc R U . . .
C19 C 1.10644(13) 0.71273(11) 0.88633(9) 0.0364(2) Uani 1 1 d . . . . .
C20 C 1.08236(17) 0.59121(15) 0.66284(11) 0.0495(3) Uani 1 1 d . . . . .
H20A H 1.055276 0.490770 0.635447 0.074 Uiso 1 1 calc R U . . .
H20B H 1.207126 0.642878 0.685325 0.074 Uiso 1 1 calc R U . . .
H20C H 1.035807 0.619153 0.597059 0.074 Uiso 1 1 calc R U . . .
C21 C 0.69931(18) 0.71343(16) 0.91190(13) 0.0551(3) Uani 1 1 d . . . . .
H21A H 0.699485 0.754437 0.997242 0.083 Uiso 1 1 calc R U . . .
H21B H 0.581270 0.653988 0.868492 0.083 Uiso 1 1 calc R U . . .
H21C H 0.748255 0.788179 0.874563 0.083 Uiso 1 1 calc R U . . .
C22 C 0.73545(17) 0.50045(14) 0.96188(12) 0.0500(3) Uani 1 1 d . . . . .
H22A H 0.803167 0.443156 0.951540 0.075 Uiso 1 1 calc R U . . .
H22B H 0.615801 0.442646 0.921170 0.075 Uiso 1 1 calc R U . . .
H22C H 0.741004 0.538947 1.048704 0.075 Uiso 1 1 calc R U . . .
N1 N 1.00504(11) 0.62271(10) 0.76977(8) 0.03640(19) Uani 1 1 d . . . . .
O1 O 0.25134(12) 0.18063(10) 0.36469(8) 0.0507(2) Uani 1 1 d . . . . .
O2 O 0.53626(13) 0.29160(13) 0.41228(9) 0.0670(3) Uani 1 1 d . . . . .
O3 O 0.19933(13) 0.32902(13) 0.72012(9) 0.0632(3) Uani 1 1 d . . . . .

loop_
_atom_site_aniso_label
_atom_site_aniso_U_11
_atom_site_aniso_U_22
_atom_site_aniso_U_33
_atom_site_aniso_U_23
_atom_site_aniso_U_13
_atom_site_aniso_U_12
C1 0.0427(6) 0.0412(5) 0.0437(6) 0.0123(4) 0.0009(4) 0.0147(4)
C2 0.0568(8) 0.0522(7) 0.0509(7) 0.0089(6) -0.0091(6) 0.0158(6)
C3 0.0485(7) 0.0636(8) 0.0739(10) 0.0212(7) -0.0158(7) 0.0086(6)
C4 0.0368(6) 0.0769(10) 0.0846(11) 0.0366(9) 0.0015(7) 0.0095(6)
C5 0.0393(6) 0.0671(8) 0.0617(8) 0.0281(7) 0.0099(5) 0.0145(6)
C6 0.0362(5) 0.0436(5) 0.0448(6) 0.0169(5) 0.0045(4) 0.0119(4)
C7 0.0383(5) 0.0473(6) 0.0385(5) 0.0131(4) 0.0082(4) 0.0124(4)
C8 0.0350(5) 0.0441(5) 0.0361(5) 0.0106(4) 0.0062(4) 0.0119(4)
C9 0.0406(5) 0.0507(6) 0.0395(5) 0.0091(5) 0.0064(4) 0.0168(5)
C10 0.0376(5) 0.0471(6) 0.0369(5) 0.0111(4) 0.0055(4) 0.0124(4)
C11 0.0372(5) 0.0489(6) 0.0359(5) 0.0099(4) 0.0065(4) 0.0132(4)
C12 0.0322(4) 0.0409(5) 0.0343(5) 0.0128(4) 0.0088(4) 0.0134(4)
C13 0.0333(5) 0.0450(5) 0.0342(5) 0.0117(4) 0.0119(4) 0.0137(4)
C14 0.0371(5) 0.0413(5) 0.0351(5) 0.0104(4) 0.0098(4) 0.0118(4)
C15 0.0546(7) 0.0539(7) 0.0368(6) 0.0061(5) 0.0104(5) 0.0125(6)
C16 0.0599(8) 0.0577(8) 0.0422(6) 0.0057(6) -0.0015(6) 0.0041(6)
C17 0.0431(6) 0.0549(7) 0.0553(7) 0.0189(6) -0.0018(5) -0.0002(5)
C18 0.0341(5) 0.0510(6) 0.0485(6) 0.0208(5) 0.0083(4) 0.0083(5)
C19 0.0339(5) 0.0397(5) 0.0346(5) 0.0137(4) 0.0080(4) 0.0114(4)
C20 0.0473(6) 0.0632(7) 0.0402(6) 0.0135(5) 0.0215(5) 0.0221(6)
C21 0.0516(7) 0.0640(8) 0.0567(7) 0.0133(6) 0.0168(6) 0.0321(6)
C22 0.0460(6) 0.0569(7) 0.0429(6) 0.0219(5) 0.0134(5) 0.0100(5)
N1 0.0320(4) 0.0441(4) 0.0324(4) 0.0116(3) 0.0108(3) 0.0129(3)
O1 0.0467(5) 0.0576(5) 0.0376(4) 0.0037(4) 0.0048(3) 0.0164(4)
O2 0.0474(5) 0.0945(8) 0.0505(5) 0.0073(5) 0.0174(4) 0.0251(5)
O3 0.0483(5) 0.0842(7) 0.0416(5) 0.0091(5) 0.0151(4) 0.0130(5)

loop_
_atom_type_symbol
_atom_type_description
_atom_type_scat_dispersion_real
_atom_type_scat_dispersion_imag
_atom_type_scat_source
C C 0.0033 0.0016 'International Tables Vol C Tables 4.2.6.8 and 6.1.1.4'
H H 0.0000 0.0000 'International Tables Vol C Tables 4.2.6.8 and 6.1.1.4'
N N 0.0061 0.0033 'International Tables Vol C Tables 4.2.6.8 and 6.1.1.4'
O O 0.0106 0.0060 'International Tables Vol C Tables 4.2.6.8 and 6.1.1.4'

loop_
_geom_angle_atom_site_label_1
_geom_angle_atom_site_label_2
_geom_angle_atom_site_label_3
_geom_angle
_geom_angle_site_symmetry_1
_geom_angle_site_symmetry_3
_geom_angle_publ_flag
O1 C1 C6 122.64(10) . . ?
O1 C1 C2 116.31(12) . . ?
C6 C1 C2 121.05(12) . . ?
C3 C2 C1 118.93(15) . . ?
C3 C2 H2 120.5 . . ?
C1 C2 H2 120.5 . . ?
C2 C3 C4 121.06(13) . . ?
C2 C3 H3 119.5 . . ?
C4 C3 H3 119.5 . . ?
C5 C4 C3 119.81(14) . . ?
C5 C4 H4 120.1 . . ?
C3 C4 H4 120.1 . . ?
C4 C5 C6 120.40(15) . . ?
C4 C5 H5 119.8 . . ?
C6 C5 H5 119.8 . . ?
C1 C6 C5 118.74(12) . . ?
C1 C6 C7 119.57(10) . . ?
C5 C6 C7 121.68(12) . . ?
O3 C7 C8 123.18(11) . . ?
O3 C7 C6 120.48(11) . . ?
C8 C7 C6 116.33(10) . . ?
C10 C8 C7 116.54(10) . . ?
C10 C8 C9 122.03(10) . . ?
C7 C8 C9 121.42(10) . . ?
O2 C9 O1 114.66(11) . . ?
O2 C9 C8 127.34(11) . . ?
O1 C9 C8 117.99(10) . . ?
C11 C10 C8 130.97(11) . . ?
C11 C10 H10 114.5 . . ?
C8 C10 H10 114.5 . . ?
C10 C11 C12 122.21(10) . . ?
C10 C11 H11 118.9 . . ?
C12 C11 H11 118.9 . . ?
N1 C12 C11 122.35(9) . . ?
N1 C12 C13 108.68(9) . . ?
C11 C12 C13 128.96(9) . . ?
C14 C13 C12 101.26(8) . . ?
C14 C13 C21 110.07(10) . . ?
C12 C13 C21 112.60(9) . . ?
C14 C13 C22 109.55(9) . . ?
C12 C13 C22 111.30(9) . . ?
C21 C13 C22 111.58(10) . . ?
C15 C14 C19 119.95(11) . . ?
C15 C14 C13 130.66(10) . . ?
C19 C14 C13 109.37(9) . . ?
C14 C15 C16 118.28(12) . . ?
C14 C15 H15 120.9 . . ?
C16 C15 H15 120.9 . . ?
C17 C16 C15 120.82(12) . . ?
C17 C16 H16 119.6 . . ?
C15 C16 H16 119.6 . . ?
C16 C17 C18 121.80(12) . . ?
C16 C17 H17 119.1 . . ?
C18 C17 H17 119.1 . . ?
C19 C18 C17 116.43(11) . . ?
C19 C18 H18 121.8 . . ?
C17 C18 H18 121.8 . . ?
C18 C19 C14 122.70(11) . . ?
C18 C19 N1 128.50(10) . . ?
C14 C19 N1 108.78(9) . . ?
N1 C20 H20A 109.5 . . ?
N1 C20 H20B 109.5 . . ?
H20A C20 H20B 109.5 . . ?
N1 C20 H20C 109.5 . . ?
H20A C20 H20C 109.5 . . ?
H20B C20 H20C 109.5 . . ?
C13 C21 H21A 109.5 . . ?
C13 C21 H21B 109.5 . . ?
H21A C21 H21B 109.5 . . ?
C13 C21 H21C 109.5 . . ?
H21A C21 H21C 109.5 . . ?
H21B C21 H21C 109.5 . . ?
C13 C22 H22A 109.5 . . ?
C13 C22 H22B 109.5 . . ?
H22A C22 H22B 109.5 . . ?
C13 C22 H22C 109.5 . . ?
H22A C22 H22C 109.5 . . ?
H22B C22 H22C 109.5 . . ?
C12 N1 C19 111.89(8) . . ?
C12 N1 C20 125.68(10) . . ?
C19 N1 C20 122.39(9) . . ?
C1 O1 C9 121.96(9) . . ?

loop_
_geom_bond_atom_site_label_1
_geom_bond_atom_site_label_2
_geom_bond_distance
_geom_bond_site_symmetry_2
_geom_bond_publ_flag
C1 O1 1.3693(15) . ?
C1 C6 1.3821(17) . ?
C1 C2 1.3909(17) . ?
C2 C3 1.371(2) . ?
C2 H2 0.9300 . ?
C3 C4 1.379(3) . ?
C3 H3 0.9300 . ?
C4 C5 1.375(2) . ?
C4 H4 0.9300 . ?
C5 C6 1.3949(17) . ?
C5 H5 0.9300 . ?
C6 C7 1.4694(16) . ?
C7 O3 1.2349(14) . ?
C7 C8 1.4436(15) . ?
C8 C10 1.3940(15) . ?
C8 C9 1.4440(16) . ?
C9 O2 1.2034(15) . ?
C9 O1 1.3886(14) . ?
C10 C11 1.3786(15) . ?
C10 H10 0.9300 . ?
C11 C12 1.3947(15) . ?
C11 H11 0.9300 . ?
C12 N1 1.3430(13) . ?
C12 C13 1.5327(14) . ?
C13 C14 1.5090(15) . ?
C13 C21 1.5381(16) . ?
C13 C22 1.5387(16) . ?
C14 C15 1.3759(16) . ?
C14 C19 1.3847(14) . ?
C15 C16 1.392(2) . ?
C15 H15 0.9300 . ?
C16 C17 1.375(2) . ?
C16 H16 0.9300 . ?
C17 C18 1.3856(19) . ?
C17 H17 0.9300 . ?
C18 C19 1.3824(15) . ?
C18 H18 0.9300 . ?
C19 N1 1.4037(13) . ?
C20 N1 1.4518(13) . ?
C20 H20A 0.9600 . ?
C20 H20B 0.9600 . ?
C20 H20C 0.9600 . ?
C21 H21A 0.9600 . ?
C21 H21B 0.9600 . ?
C21 H21C 0.9600 . ?
C22 H22A 0.9600 . ?
C22 H22B 0.9600 . ?
C22 H22C 0.9600 . ?

loop_
_geom_torsion_atom_site_label_1
_geom_torsion_atom_site_label_2
_geom_torsion_atom_site_label_3
_geom_torsion_atom_site_label_4
_geom_torsion
_geom_torsion_site_symmetry_1
_geom_torsion_site_symmetry_2
_geom_torsion_site_symmetry_3
_geom_torsion_site_symmetry_4
_geom_torsion_publ_flag
O1 C1 C2 C3 178.93(12) . . . . ?
C6 C1 C2 C3 -0.8(2) . . . . ?
C1 C2 C3 C4 0.9(2) . . . . ?
C2 C3 C4 C5 -0.4(3) . . . . ?
C3 C4 C5 C6 -0.3(2) . . . . ?
O1 C1 C6 C5 -179.60(11) . . . . ?
C2 C1 C6 C5 0.13(19) . . . . ?
O1 C1 C6 C7 0.89(18) . . . . ?
C2 C1 C6 C7 -179.38(11) . . . . ?
C4 C5 C6 C1 0.4(2) . . . . ?
C4 C5 C6 C7 179.94(13) . . . . ?
C1 C6 C7 O3 -179.11(12) . . . . ?
C5 C6 C7 O3 1.39(19) . . . . ?
C1 C6 C7 C8 1.76(17) . . . . ?
C5 C6 C7 C8 -177.74(11) . . . . ?
O3 C7 C8 C10 -2.30(19) . . . . ?
C6 C7 C8 C10 176.80(10) . . . . ?
O3 C7 C8 C9 178.05(12) . . . . ?
C6 C7 C8 C9 -2.84(17) . . . . ?
C10 C8 C9 O2 2.0(2) . . . . ?
C7 C8 C9 O2 -178.37(13) . . . . ?
C10 C8 C9 O1 -178.30(10) . . . . ?
C7 C8 C9 O1 1.33(18) . . . . ?
C7 C8 C10 C11 -179.70(12) . . . . ?
C9 C8 C10 C11 -0.1(2) . . . . ?
C8 C10 C11 C12 179.79(11) . . . . ?
C10 C11 C12 N1 179.35(11) . . . . ?
C10 C11 C12 C13 0.83(19) . . . . ?
N1 C12 C13 C14 0.36(11) . . . . ?
C11 C12 C13 C14 179.04(11) . . . . ?
N1 C12 C13 C21 117.87(11) . . . . ?
C11 C12 C13 C21 -63.46(15) . . . . ?
N1 C12 C13 C22 -115.98(10) . . . . ?
C11 C12 C13 C22 62.69(15) . . . . ?
C12 C13 C14 C15 -178.29(13) . . . . ?
C21 C13 C14 C15 62.38(16) . . . . ?
C22 C13 C14 C15 -60.66(16) . . . . ?
C12 C13 C14 C19 0.22(11) . . . . ?
C21 C13 C14 C19 -119.11(11) . . . . ?
C22 C13 C14 C19 117.84(10) . . . . ?
C19 C14 C15 C16 1.2(2) . . . . ?
C13 C14 C15 C16 179.56(13) . . . . ?
C14 C15 C16 C17 -0.8(2) . . . . ?
C15 C16 C17 C18 0.2(2) . . . . ?
C16 C17 C18 C19 0.1(2) . . . . ?
C17 C18 C19 C14 0.26(18) . . . . ?
C17 C18 C19 N1 -178.43(11) . . . . ?
C15 C14 C19 C18 -0.93(18) . . . . ?
C13 C14 C19 C18 -179.62(10) . . . . ?
C15 C14 C19 N1 177.99(11) . . . . ?
C13 C14 C19 N1 -0.70(12) . . . . ?
C11 C12 N1 C19 -179.60(10) . . . . ?
C13 C12 N1 C19 -0.82(12) . . . . ?
C11 C12 N1 C20 -1.72(17) . . . . ?
C13 C12 N1 C20 177.06(10) . . . . ?
C18 C19 N1 C12 179.82(11) . . . . ?
C14 C19 N1 C12 0.98(13) . . . . ?
C18 C19 N1 C20 1.85(18) . . . . ?
C14 C19 N1 C20 -176.99(10) . . . . ?
C6 C1 O1 C9 -2.60(18) . . . . ?
C2 C1 O1 C9 177.66(11) . . . . ?
O2 C9 O1 C1 -178.82(12) . . . . ?
C8 C9 O1 C1 1.44(18) . . . . ?
